data_1570119
loop_
_publ_author_name
'Polukeev, Alexey V.'
'Capelli, Silvia C.'
'Wendt, Ola F.'

_publ_section_title
;
 Unravelling strong temperature-dependence of <i>J</i><sub>HD</sub> in
 transition metal hydrides: solvation and non-covalent interactions
 <i>versus</i> temperature-elastic H-H bonds.
;
_journal_issue 43
_journal_name_full 'Chemical science'
_journal_page_first 12308
_journal_page_last 12320
_journal_paper_doi 10.1039/d3sc04197b
_journal_volume 14
_journal_year 2023
_chemical_formula_sum 'C22 H41 Ir O2 P2'
_chemical_formula_weight 591.69
_chemical_name_common '[2,6-(tBu2PO)2-C6H3]IrH2'
_space_group_crystal_system monoclinic
_space_group_IT_number 14
_space_group_name_Hall '-P 2ybc'
_space_group_name_H-M_alt 'P 1 21/c 1'
_atom_sites_solution_hydrogens difmap
_atom_sites_solution_primary direct
_atom_sites_solution_secondary difmap
_audit_creation_method SHELXL-2014/7
_audit_update_record
;
2023-05-15 deposited with the CCDC.	2023-10-13 downloaded from the CCDC.
;
_cell_angle_alpha 90
_cell_angle_beta 114.75(2)
_cell_angle_gamma 90
_cell_formula_units_Z 4
_cell_length_a 16.656(9)
_cell_length_b 10.538(5)
_cell_length_c 15.607(8)
_cell_measurement_reflns_used 550
_cell_measurement_temperature 10(2)
_cell_measurement_theta_max 84.322
_cell_measurement_theta_min 9.304
_cell_volume 2488(2)
_computing_cell_refinement 'SXD2001 (Gutmann, 2005)'
_computing_data_collection SECI
_computing_data_reduction 'SXD2001 (Gutmann, 2005)'
_computing_molecular_graphics 'Mercury 3.6, (CCDC 2015)'
_computing_publication_material 'Mercury 3.6, (CCDC 2015)'
_computing_structure_refinement 'SHELXL-2014/7 (Sheldrick, 2014)'
_computing_structure_solution 'SHELXS-97 (Sheldrick, 1990)'
_diffrn_ambient_temperature 10(2)
_diffrn_detector 'scintillation counters'
_diffrn_detector_area_resol_mean 0.33
_diffrn_detector_details
;
Array of eleven flat square fiber-otpically coupled scintillator PSD 
with 64 x 64 pixels and active area of 192 x 192 mm each
(resolution: 0.33 by 0.33 pixels/mm)
;
_diffrn_measured_fraction_theta_full 668700.000
_diffrn_measured_fraction_theta_max 668700.000
_diffrn_measurement_device_type 'time-of-flight diffractometer'
_diffrn_measurement_method 'time-of-flight profile data'
_diffrn_radiation_type neutron
_diffrn_radiation_wavelength_id white-beam
_diffrn_reflns_av_unetI/netI 0.1072
_diffrn_reflns_Laue_measured_fraction_full 668700.000
_diffrn_reflns_Laue_measured_fraction_max 668700.000
_diffrn_reflns_limit_h_max 53
_diffrn_reflns_limit_h_min -40
_diffrn_reflns_limit_k_max 22
_diffrn_reflns_limit_k_min -27
_diffrn_reflns_limit_l_max 35
_diffrn_reflns_limit_l_min -33
_diffrn_reflns_number 12875
_diffrn_reflns_point_group_measured_fraction_full 668700.000
_diffrn_reflns_point_group_measured_fraction_max 668700.000
_diffrn_reflns_theta_full NaN
_diffrn_reflns_theta_max 84.322
_diffrn_reflns_theta_min 9.304
_diffrn_source 'spallation source'
_exptl_absorpt_coefficient_mu 0.036
_exptl_absorpt_correction_type none
_exptl_crystal_colour 'dark red'
_exptl_crystal_density_diffrn 1.580
_exptl_crystal_density_meas ?
_exptl_crystal_density_method none
_exptl_crystal_description prismatic
_exptl_crystal_F_000 1184
_exptl_crystal_size_max 5
_exptl_crystal_size_mid 3
_exptl_crystal_size_min 1
_refine_diff_density_max 3.178
_refine_diff_density_min -3.440
_refine_diff_density_rms 0.568
_refine_ls_extinction_coef 0.00056(6)
_refine_ls_extinction_expression Fc^*^=kFc[1+0.001xFc^2^\l^3^/sin(2\q)]^-1/4^
_refine_ls_extinction_method 'SHELXL-2014/7 (Sheldrick 2014'
_refine_ls_goodness_of_fit_ref 1.037
_refine_ls_hydrogen_treatment refall
_refine_ls_matrix_type full
_refine_ls_number_parameters 438
_refine_ls_number_reflns 12875
_refine_ls_number_restraints 0
_refine_ls_restrained_S_all 1.037
_refine_ls_R_factor_all 0.0988
_refine_ls_R_factor_gt 0.0962
_refine_ls_shift/su_max 0.000
_refine_ls_shift/su_mean 0.000
_refine_ls_structure_factor_coef Fsqd
_refine_ls_weighting_details 'w=1/[\s^2^(Fo^2^)+(0.2000P)^2^] where P=(Fo^2^+2Fc^2^)/3'
_refine_ls_weighting_scheme calc
_refine_ls_wR_factor_gt 0.2382
_refine_ls_wR_factor_ref 0.2426
_reflns_Friedel_coverage 0.000
_reflns_number_gt 12522
_reflns_number_total 12875
_reflns_threshold_expression 'I > 2\s(I)'
_cod_data_source_file d3sc04197b2.cif
_cod_data_source_block irh2_10_li
_cod_depositor_comments
;
The following automatic conversions were performed:

data item '_exptl_crystal_density_meas' value 'not measured' was
changed to '?' -- the value is perceived as not measured.

Automatic conversion script
Id: cif_fix_values 8170 2020-07-09 18:12:32Z antanas 

 Adding full bibliography for 1570117--1570122.cif.
;
_cod_original_sg_symbol_H-M 'P 21/c'
_cod_database_code 1570119
_shelx_shelxl_version_number 2014/7
_shelx_space_group_comment
;
The symmetry employed for this shelxl refinement is uniquely defined
by the following loop, which should always be used as a source of
symmetry information in preference to the above space-group names.
They are only intended as comments.
;

loop_
_space_group_symop_operation_xyz
'x, y, z'
'-x, y+1/2, -z+1/2'
'-x, -y, -z'
'x, -y-1/2, z-1/2'

loop_
_atom_site_label
_atom_site_type_symbol
_atom_site_fract_x
_atom_site_fract_y
_atom_site_fract_z
_atom_site_U_iso_or_equiv
_atom_site_adp_type
_atom_site_occupancy
_atom_site_site_symmetry_order
_atom_site_calc_flag
_atom_site_refinement_flags_posn
_atom_site_refinement_flags_adp
_atom_site_refinement_flags_occupancy
_atom_site_disorder_assembly
_atom_site_disorder_group
Ir1 Ir 0.77703(9) 0.03325(15) 0.07916(11) 0.0023(2) Uani 1 1 d . . . . .
H1 H 0.8649(5) 0.1133(8) 0.1414(7) 0.033(2) Uani 1 1 d . . . . .
H2 H 0.8012(7) 0.0985(9) 0.1798(6) 0.0343(19) Uani 1 1 d . . . . .
O1 O 0.61455(18) 0.1135(3) -0.1122(2) 0.0036(4) Uani 1 1 d . . . . .
O2 O 0.77159(17) -0.2625(3) 0.0401(2) 0.0029(4) Uani 1 1 d . . . . .
P1 P 0.68910(18) 0.1889(3) -0.0165(2) 0.0015(4) Uani 1 1 d . . . . .
P2 P 0.83269(19) -0.1646(3) 0.1284(2) 0.0021(4) Uani 1 1 d . . . . .
H3 H 0.5101(4) -0.0422(6) -0.2453(4) 0.0177(12) Uani 1 1 d . . . . .
H4 H 0.5262(4) -0.2773(7) -0.2401(5) 0.0188(12) Uani 1 1 d . . . . .
H5 H 0.6501(5) -0.3829(6) -0.1061(6) 0.0224(14) Uani 1 1 d . . . . .
C1 C 0.69359(15) -0.0731(2) -0.03333(18) 0.0030(4) Uani 1 1 d . . . . .
C2 C 0.62368(15) -0.0166(2) -0.11133(18) 0.0028(4) Uani 1 1 d . . . . .
C3 C 0.56351(16) -0.0879(2) -0.18651(18) 0.0035(4) Uani 1 1 d . . . . .
C4 C 0.57315(16) -0.2197(3) -0.18340(19) 0.0046(4) Uani 1 1 d . . . . .
C5 C 0.64221(16) -0.2809(2) -0.10771(18) 0.0040(4) Uani 1 1 d . . . . .
C6 C 0.70174(15) -0.2052(2) -0.03416(18) 0.0030(4) Uani 1 1 d . . . . .
C7 C 0.61234(16) 0.2721(3) 0.02418(18) 0.0036(4) Uani 1 1 d . . . . .
C8 C 0.54325(16) 0.3589(3) -0.0508(2) 0.0061(4) Uani 1 1 d . . . . .
C9 C 0.66611(18) 0.3492(3) 0.1146(2) 0.0081(5) Uani 1 1 d . . . . .
C10 C 0.56172(18) 0.1643(3) 0.0479(2) 0.0072(4) Uani 1 1 d . . . . .
C11 C 0.74140(15) 0.2921(3) -0.07654(18) 0.0035(4) Uani 1 1 d . . . . .
C12 C 0.67463(16) 0.3557(3) -0.16709(19) 0.0055(4) Uani 1 1 d . . . . .
C13 C 0.80159(17) 0.3914(3) -0.0064(2) 0.0068(4) Uani 1 1 d . . . . .
C14 C 0.79973(17) 0.2008(3) -0.1042(2) 0.0066(4) Uani 1 1 d . . . . .
C15 C 0.81258(16) -0.2362(3) 0.22734(19) 0.0041(4) Uani 1 1 d . . . . .
C16 C 0.85281(18) -0.1507(3) 0.3157(2) 0.0073(4) Uani 1 1 d . . . . .
C17 C 0.71077(18) -0.2364(3) 0.1919(2) 0.0083(5) Uani 1 1 d . . . . .
C18 C 0.84773(18) -0.3726(3) 0.2531(2) 0.0073(4) Uani 1 1 d . . . . .
C19 C 0.94530(15) -0.2005(3) 0.13391(18) 0.0035(4) Uani 1 1 d . . . . .
C20 C 1.01668(16) -0.1603(3) 0.2311(2) 0.0069(4) Uani 1 1 d . . . . .
C21 C 0.95373(17) -0.1176(3) 0.0562(2) 0.0071(4) Uani 1 1 d . . . . .
C22 C 0.95798(17) -0.3404(3) 0.1132(2) 0.0058(4) Uani 1 1 d . . . . .
H8A H 0.5730(5) 0.4474(8) -0.0622(6) 0.0253(14) Uiso 1 1 d . . . . .
H8B H 0.4927(5) 0.3865(8) -0.0257(6) 0.0238(14) Uiso 1 1 d . . . . .
H8C H 0.5087(5) 0.3099(8) -0.1179(5) 0.0252(15) Uiso 1 1 d . . . . .
H9A H 0.6211(5) 0.3839(8) 0.1450(6) 0.0280(16) Uiso 1 1 d . . . . .
H9B H 0.6982(5) 0.4316(8) 0.1007(6) 0.0279(16) Uiso 1 1 d . . . . .
H9C H 0.7168(5) 0.2922(8) 0.1682(6) 0.0256(14) Uiso 1 1 d . . . . .
H10A H 0.6084(5) 0.0999(8) 0.1008(6) 0.0267(15) Uiso 1 1 d . . . . .
H10B H 0.5209(5) 0.1101(8) -0.0158(6) 0.0281(16) Uiso 1 1 d . . . . .
H10C H 0.5164(5) 0.2078(8) 0.0757(6) 0.0267(15) Uiso 1 1 d . . . . .
H12A H 0.6304(4) 0.2880(8) -0.2161(5) 0.0225(13) Uiso 1 1 d . . . . .
H12B H 0.6338(5) 0.4271(8) -0.1538(6) 0.0246(14) Uiso 1 1 d . . . . .
H12C H 0.7122(5) 0.4048(7) -0.2008(5) 0.0229(13) Uiso 1 1 d . . . . .
H13A H 0.8459(5) 0.3495(8) 0.0616(5) 0.0237(13) Uiso 1 1 d . . . . .
H13B H 0.8426(5) 0.4359(8) -0.0374(6) 0.0258(14) Uiso 1 1 d . . . . .
H13C H 0.7637(5) 0.4669(8) 0.0074(6) 0.0254(14) Uiso 1 1 d . . . . .
H14A H 0.7601(5) 0.1241(8) -0.1508(6) 0.0254(14) Uiso 1 1 d . . . . .
H14B H 0.8322(5) 0.2556(8) -0.1405(6) 0.0242(14) Uiso 1 1 d . . . . .
H14C H 0.8507(5) 0.1548(8) -0.0417(5) 0.0241(14) Uiso 1 1 d . . . . .
H16A H 0.9248(5) -0.1531(8) 0.3487(6) 0.0265(15) Uiso 1 1 d . . . . .
H16B H 0.8296(5) -0.1827(8) 0.3683(6) 0.0291(16) Uiso 1 1 d . . . . .
H16C H 0.8313(5) -0.0532(9) 0.2989(6) 0.0289(16) Uiso 1 1 d . . . . .
H17A H 0.6938(5) -0.2714(8) 0.2493(6) 0.0253(14) Uiso 1 1 d . . . . .
H17B H 0.6829(5) -0.1416(8) 0.1735(6) 0.0268(15) Uiso 1 1 d . . . . .
H17C H 0.6788(5) -0.2973(8) 0.1314(6) 0.0273(15) Uiso 1 1 d . . . . .
H18A H 0.9205(5) -0.3777(7) 0.2871(5) 0.0220(13) Uiso 1 1 d . . . . .
H18B H 0.8227(5) -0.4107(8) 0.3033(6) 0.0292(16) Uiso 1 1 d . . . . .
H18C H 0.8234(5) -0.4346(8) 0.1896(6) 0.0249(14) Uiso 1 1 d . . . . .
H20A H 1.0046(5) -0.0652(8) 0.2491(5) 0.0246(14) Uiso 1 1 d . . . . .
H20B H 1.0207(5) -0.2262(8) 0.2869(6) 0.0247(14) Uiso 1 1 d . . . . .
H20C H 1.0820(5) -0.1616(8) 0.2284(6) 0.0246(14) Uiso 1 1 d . . . . .
H21A H 0.9500(5) -0.0167(8) 0.0697(6) 0.0273(15) Uiso 1 1 d . . . . .
H21B H 0.9015(5) -0.1389(8) -0.0132(6) 0.0258(15) Uiso 1 1 d . . . . .
H21C H 1.0177(5) -0.1374(8) 0.0535(6) 0.0251(14) Uiso 1 1 d . . . . .
H22A H 0.9095(5) -0.3688(8) 0.0435(6) 0.0251(14) Uiso 1 1 d . . . . .
H22B H 1.0240(5) -0.3521(8) 0.1149(6) 0.0267(15) Uiso 1 1 d . . . . .
H22C H 0.9527(5) -0.4049(9) 0.1639(6) 0.0318(17) Uiso 1 1 d . . . . .

loop_
_atom_site_aniso_label
_atom_site_aniso_U_11
_atom_site_aniso_U_22
_atom_site_aniso_U_33
_atom_site_aniso_U_23
_atom_site_aniso_U_13
_atom_site_aniso_U_12
Ir1 0.0019(5) 0.0021(6) 0.0026(6) -0.0002(4) 0.0006(4) 0.0004(4)
H1 0.014(3) 0.026(4) 0.045(5) -0.003(3) -0.001(3) -0.010(3)
H2 0.057(5) 0.027(4) 0.019(4) -0.003(3) 0.015(3) 0.011(4)
O1 0.0036(9) 0.0016(11) 0.0039(11) -0.0006(8) -0.0001(8) -0.0004(8)
O2 0.0030(9) 0.0008(11) 0.0038(11) 0.0006(7) 0.0004(8) 0.0008(8)
P1 0.0008(9) 0.001 0.0030(12) 0.0002(8) 0.0008(8) -0.0005(8)
P2 0.0016(9) 0.0013(12) 0.0028(12) -0.0007(8) 0.0001(8) -0.0006(8)
H3 0.019(2) 0.014(3) 0.012(3) 0.0021(19) -0.0023(19) 0.005(2)
H4 0.017(2) 0.021(3) 0.011(3) -0.006(2) -0.0009(19) -0.005(2)
H5 0.026(3) 0.006(3) 0.029(4) -0.002(2) 0.006(3) 0.000(2)
C1 0.0030(8) 0.0013(10) 0.0028(10) -0.0007(6) -0.0004(7) 0.0005(7)
C2 0.0028(8) 0.0011(10) 0.0030(10) -0.0004(6) -0.0003(7) -0.0003(7)
C3 0.0037(8) 0.0019(10) 0.0032(10) -0.0012(7) -0.0004(7) -0.0010(7)
C4 0.0047(8) 0.0035(11) 0.0042(10) -0.0011(7) 0.0004(7) -0.0016(7)
C5 0.0049(8) 0.0018(10) 0.0033(10) -0.0006(7) -0.0004(7) 0.0007(7)
C6 0.0021(8) 0.0027(10) 0.0029(10) -0.0002(7) -0.0001(6) 0.0003(7)
C7 0.0040(8) 0.0030(10) 0.0035(10) 0.0003(7) 0.0014(7) 0.0005(7)
C8 0.0055(9) 0.0046(11) 0.0087(12) 0.0022(8) 0.0035(8) 0.0034(8)
C9 0.0088(10) 0.0090(13) 0.0054(11) -0.0044(8) 0.0021(8) 0.0003(9)
C10 0.0072(9) 0.0068(12) 0.0097(12) 0.0006(8) 0.0056(8) -0.0003(8)
C11 0.0042(8) 0.0027(10) 0.0040(10) 0.0009(7) 0.0019(7) -0.0005(7)
C12 0.0048(9) 0.0051(11) 0.0053(11) 0.0025(7) 0.0010(7) 0.0011(8)
C13 0.0076(10) 0.0064(12) 0.0060(11) -0.0003(8) 0.0023(8) -0.0040(8)
C14 0.0057(9) 0.0077(12) 0.0085(12) -0.0006(8) 0.0052(8) 0.0007(8)
C15 0.0052(8) 0.0035(10) 0.0040(10) 0.0012(7) 0.0024(7) 0.0008(7)
C16 0.0117(10) 0.0054(12) 0.0048(11) -0.0011(8) 0.0034(8) -0.0001(9)
C17 0.0057(9) 0.0093(13) 0.0106(13) 0.0017(9) 0.0042(8) -0.0004(9)
C18 0.0105(10) 0.0039(11) 0.0075(12) 0.0026(8) 0.0037(8) 0.0025(8)
C19 0.0026(8) 0.0034(10) 0.0044(10) 0.0000(7) 0.0013(7) 0.0006(7)
C20 0.0038(9) 0.0088(12) 0.0059(11) -0.0015(8) 0.0000(7) 0.0000(8)
C21 0.0070(9) 0.0089(12) 0.0073(12) 0.0038(8) 0.0047(8) 0.0014(8)
C22 0.0060(9) 0.0034(11) 0.0081(11) -0.0010(7) 0.0032(8) 0.0008(8)

loop_
_atom_type_symbol
_atom_type_description
_atom_type_scat_dispersion_real
_atom_type_scat_dispersion_imag
_atom_type_scat_length_neutron
_atom_type_scat_source
C C 0.0000 0.0000 6.646 'Neutron Data Booklet, Table 1.1-8, ILL Grenoble, France (2003) ISBN 0-9704143-7-4'
H H 0.0000 0.0000 -3.739 'Neutron Data Booklet, Table 1.1-8, ILL Grenoble, France (2003) ISBN 0-9704143-7-4'
O O 0.0000 0.0000 5.805 'Neutron Data Booklet, Table 1.1-8, ILL Grenoble, France (2003) ISBN 0-9704143-7-4'
P P 0.0000 0.0000 5.13 'Neutron Data Booklet, Table 1.1-8, ILL Grenoble, France (2003) ISBN 0-9704143-7-4'
Ir Ir 0.0000 0.0000 10.6 'Neutron Data Booklet, Table 1.1-8, ILL Grenoble, France (2003) ISBN 0-9704143-7-4'

loop_
_geom_angle_atom_site_label_1
_geom_angle_atom_site_label_2
_geom_angle_atom_site_label_3
_geom_angle
_geom_angle_site_symmetry_1
_geom_angle_site_symmetry_3
_geom_angle_publ_flag
H2 Ir1 H1 52.7(5) . . ?
H2 Ir1 C1 150.8(4) . . ?
H1 Ir1 C1 156.5(4) . . ?
H2 Ir1 P2 99.3(3) . . ?
H1 Ir1 P2 97.9(3) . . ?
C1 Ir1 P2 79.85(12) . . ?
H2 Ir1 P1 99.3(3) . . ?
H1 Ir1 P1 100.9(3) . . ?
C1 Ir1 P1 79.30(12) . . ?
P2 Ir1 P1 159.13(13) . . ?
C2 O1 P1 115.0(2) . . ?
C6 O2 P2 115.2(2) . . ?
O1 P1 C7 99.64(19) . . ?
O1 P1 C11 98.9(2) . . ?
C7 P1 C11 115.2(2) . . ?
O1 P1 Ir1 105.81(19) . . ?
C7 P1 Ir1 117.18(18) . . ?
C11 P1 Ir1 116.00(16) . . ?
O2 P2 C15 100.0(2) . . ?
O2 P2 C19 99.4(2) . . ?
C15 P2 C19 113.7(2) . . ?
O2 P2 Ir1 105.28(19) . . ?
C15 P2 Ir1 117.33(18) . . ?
C19 P2 Ir1 117.16(18) . . ?
C6 C1 C2 117.3(2) . . ?
C6 C1 Ir1 121.11(18) . . ?
C2 C1 Ir1 121.59(19) . . ?
O1 C2 C3 119.2(2) . . ?
O1 C2 C1 118.3(2) . . ?
C3 C2 C1 122.5(2) . . ?
H3 C3 C4 120.8(4) . . ?
H3 C3 C2 121.0(4) . . ?
C4 C3 C2 118.2(2) . . ?
H4 C4 C3 119.6(4) . . ?
H4 C4 C5 118.8(4) . . ?
C3 C4 C5 121.6(2) . . ?
H5 C5 C6 120.4(4) . . ?
H5 C5 C4 121.4(4) . . ?
C6 C5 C4 118.2(2) . . ?
O2 C6 C1 118.3(2) . . ?
O2 C6 C5 119.5(2) . . ?
C1 C6 C5 122.2(2) . . ?
C9 C7 C10 109.4(2) . . ?
C9 C7 C8 110.0(2) . . ?
C10 C7 C8 107.9(2) . . ?
C9 C7 P1 109.83(19) . . ?
C10 C7 P1 104.8(2) . . ?
C8 C7 P1 114.7(2) . . ?
H8C C8 H8A 109.7(6) . . ?
H8C C8 H8B 106.8(6) . . ?
H8A C8 H8B 107.2(6) . . ?
H8C C8 C7 111.8(5) . . ?
H8A C8 C7 112.2(4) . . ?
H8B C8 C7 108.8(5) . . ?
H9B C9 H9C 107.8(6) . . ?
H9B C9 H9A 107.5(7) . . ?
H9C C9 H9A 107.5(7) . . ?
H9B C9 C7 112.5(5) . . ?
H9C C9 C7 112.2(5) . . ?
H9A C9 C7 109.1(5) . . ?
H10A C10 H10B 109.4(7) . . ?
H10A C10 H10C 110.0(7) . . ?
H10B C10 H10C 107.6(6) . . ?
H10A C10 C7 110.3(5) . . ?
H10B C10 C7 110.9(5) . . ?
H10C C10 C7 108.4(5) . . ?
C12 C11 C13 111.2(2) . . ?
C12 C11 C14 108.1(2) . . ?
C13 C11 C14 108.8(2) . . ?
C12 C11 P1 113.83(19) . . ?
C13 C11 P1 109.8(2) . . ?
C14 C11 P1 104.9(2) . . ?
H12A C12 H12B 107.2(6) . . ?
H12A C12 H12C 109.1(6) . . ?
H12B C12 H12C 107.0(6) . . ?
H12A C12 C11 112.2(5) . . ?
H12B C12 C11 113.2(5) . . ?
H12C C12 C11 107.9(4) . . ?
H13C C13 H13B 107.1(6) . . ?
H13C C13 H13A 108.2(6) . . ?
H13B C13 H13A 107.9(6) . . ?
H13C C13 C11 112.1(5) . . ?
H13B C13 C11 108.5(5) . . ?
H13A C13 C11 112.7(5) . . ?
H14B C14 H14C 109.0(6) . . ?
H14B C14 H14A 109.4(6) . . ?
H14C C14 H14A 106.7(6) . . ?
H14B C14 C11 108.6(5) . . ?
H14C C14 C11 111.5(5) . . ?
H14A C14 C11 111.5(5) . . ?
C18 C15 C16 109.6(2) . . ?
C18 C15 C17 109.3(2) . . ?
C16 C15 C17 108.7(2) . . ?
C18 C15 P2 114.3(2) . . ?
C16 C15 P2 109.9(2) . . ?
C17 C15 P2 104.7(2) . . ?
H16C C16 H16A 108.9(7) . . ?
H16C C16 H16B 106.9(7) . . ?
H16A C16 H16B 107.6(6) . . ?
H16C C16 C15 111.2(5) . . ?
H16A C16 C15 112.8(5) . . ?
H16B C16 C15 109.3(5) . . ?
H17C C17 H17B 108.3(7) . . ?
H17C C17 H17A 108.0(7) . . ?
H17B C17 H17A 107.1(7) . . ?
H17C C17 C15 112.3(5) . . ?
H17B C17 C15 112.0(5) . . ?
H17A C17 C15 108.9(4) . . ?
H18A C18 H18B 107.7(6) . . ?
H18A C18 H18C 108.6(6) . . ?
H18B C18 H18C 108.3(7) . . ?
H18A C18 C15 113.1(5) . . ?
H18B C18 C15 108.0(5) . . ?
H18C C18 C15 111.0(5) . . ?
C22 C19 C20 110.6(2) . . ?
C22 C19 C21 108.1(2) . . ?
C20 C19 C21 109.2(2) . . ?
C22 C19 P2 113.9(2) . . ?
C20 C19 P2 109.4(2) . . ?
C21 C19 P2 105.5(2) . . ?
H20A C20 H20B 109.6(7) . . ?
H20A C20 H20C 108.3(6) . . ?
H20B C20 H20C 106.9(6) . . ?
H20A C20 C19 111.0(4) . . ?
H20B C20 C19 111.9(5) . . ?
H20C C20 C19 108.9(5) . . ?
H21A C21 H21B 107.8(6) . . ?
H21A C21 H21C 109.0(6) . . ?
H21B C21 H21C 107.8(6) . . ?
H21A C21 C19 111.6(5) . . ?
H21B C21 C19 111.4(5) . . ?
H21C C21 C19 109.2(5) . . ?
H22C C22 H22A 107.9(7) . . ?
H22C C22 H22B 107.6(7) . . ?
H22A C22 H22B 108.0(7) . . ?
H22C C22 C19 112.9(5) . . ?
H22A C22 C19 111.3(5) . . ?
H22B C22 C19 109.1(5) . . ?

loop_
_geom_bond_atom_site_label_1
_geom_bond_atom_site_label_2
_geom_bond_distance
_geom_bond_site_symmetry_2
_geom_bond_publ_flag
Ir1 H2 1.603(8) . ?
Ir1 H1 1.615(7) . ?
Ir1 C1 2.056(3) . ?
Ir1 P2 2.280(4) . ?
Ir1 P1 2.288(4) . ?
O1 C2 1.379(4) . ?
O1 P1 1.689(4) . ?
O2 C6 1.390(4) . ?
O2 P2 1.681(4) . ?
P1 C7 1.867(4) . ?
P1 C11 1.871(4) . ?
P2 C15 1.870(4) . ?
P2 C19 1.880(4) . ?
H3 C3 1.088(6) . ?
H4 C4 1.087(6) . ?
H5 C5 1.083(7) . ?
C1 C6 1.400(4) . ?
C1 C2 1.416(3) . ?
C2 C3 1.400(3) . ?
C3 H3 1.088(6) . ?
C3 C4 1.397(4) . ?
C4 H4 1.087(7) . ?
C4 C5 1.413(4) . ?
C5 H5 1.083(7) . ?
C5 C6 1.408(4) . ?
C7 C9 1.547(4) . ?
C7 C10 1.550(4) . ?
C7 C8 1.550(4) . ?
C8 H8C 1.091(9) . ?
C8 H8A 1.105(9) . ?
C8 H8B 1.106(8) . ?
C9 H9B 1.088(9) . ?
C9 H9C 1.088(8) . ?
C9 H9A 1.104(9) . ?
C10 H10A 1.099(9) . ?
C10 H10B 1.101(9) . ?
C10 H10C 1.114(9) . ?
C11 C12 1.539(4) . ?
C11 C13 1.543(4) . ?
C11 C14 1.551(4) . ?
C12 H12A 1.080(8) . ?
C12 H12B 1.091(9) . ?
C12 H12C 1.100(8) . ?
C13 H13C 1.092(9) . ?
C13 H13B 1.095(9) . ?
C13 H13A 1.100(8) . ?
C14 H14B 1.098(9) . ?
C14 H14C 1.102(8) . ?
C14 H14A 1.102(9) . ?
C15 C18 1.541(4) . ?
C15 C16 1.546(4) . ?
C15 C17 1.548(4) . ?
C16 H16C 1.083(10) . ?
C16 H16A 1.090(8) . ?
C16 H16B 1.096(10) . ?
C17 H17C 1.080(9) . ?
C17 H17B 1.089(9) . ?
C17 H17A 1.108(9) . ?
C18 H18A 1.102(8) . ?
C18 H18B 1.105(10) . ?
C18 H18C 1.111(9) . ?
C19 C22 1.543(4) . ?
C19 C20 1.544(4) . ?
C19 C21 1.548(4) . ?
C20 H20A 1.083(9) . ?
C20 H20B 1.095(9) . ?
C20 H20C 1.106(8) . ?
C21 H21A 1.090(9) . ?
C21 H21B 1.092(8) . ?
C21 H21C 1.103(8) . ?
C22 H22C 1.075(10) . ?
C22 H22A 1.091(8) . ?
C22 H22B 1.096(8) . ?
